data_1555522
loop_
_publ_author_name
'Mehr, S Hessam M'
'Patrick, Brian O.'
'MacLachlan, Mark J.'

_publ_section_title
;
 Stabilization of a Strained Heteroradialene by Peripheral Electron
 Delocalization.
;
_journal_issue 8
_journal_name_full 'Organic letters'
_journal_page_first 1840
_journal_page_last 1843
_journal_paper_doi 10.1021/acs.orglett.6b00577
_journal_volume 18
_journal_year 2016
_chemical_formula_moiety 'C15 H21 N3 O3'
_chemical_formula_sum 'C15 H21 N3 O3'
_chemical_formula_weight 291.35
_space_group_crystal_system triclinic
_space_group_IT_number 2
_space_group_name_Hall '-P 1'
_space_group_name_H-M_alt 'P -1'
_atom_sites_solution_hydrogens geom
_atom_sites_solution_primary direct
_audit_creation_date 2015-04-20
_audit_creation_method
;
Olex2 1.2
(compiled 2015.01.26 svn.r3150 for OlexSys, GUI svn.r4998)
;
_cell_angle_alpha 90.874(6)
_cell_angle_beta 95.675(7)
_cell_angle_gamma 109.593(8)
_cell_formula_units_Z 2
_cell_length_a 6.433(2)
_cell_length_b 7.542(3)
_cell_length_c 15.771(6)
_cell_measurement_reflns_used 3720
_cell_measurement_temperature 90(2)
_cell_measurement_theta_max 26.29
_cell_measurement_theta_min 2.59
_cell_volume 716.4(5)
_computing_cell_refinement 'SAINT v8.34A (Bruker, 2013)'
_computing_data_reduction 'SAINT v8.34A (Bruker, 2013)'
_computing_molecular_graphics 'Olex2 (Dolomanov et al., 2009)'
_computing_publication_material 'Olex2 (Dolomanov et al., 2009)'
_computing_structure_refinement 'XL (Sheldrick, 2008)'
_computing_structure_solution 'XT (Sheldrick, 2015)'
_diffrn_ambient_temperature 90(2)
_diffrn_detector 'Bruker APEX2 area detector'
_diffrn_detector_area_resol_mean 7.9
_diffrn_detector_type 'Bruker-Nonius APEXII CCD area detector'
_diffrn_measured_fraction_theta_full 1.000
_diffrn_measured_fraction_theta_max 0.997
_diffrn_measurement_device 'Bruker-Nonius APEXII CCD area detector and D8 diffractometer'
_diffrn_measurement_device_type 'Bruker APEX-II CCD'
_diffrn_measurement_method '\f and \w scans'
_diffrn_radiation_monochromator 'TRIUMPH curved-crystal'
_diffrn_radiation_probe x-ray
_diffrn_radiation_type MoK\a
_diffrn_radiation_wavelength 0.71073
_diffrn_reflns_av_unetI/netI 0.0340
_diffrn_reflns_Laue_measured_fraction_full 1.000
_diffrn_reflns_Laue_measured_fraction_max 0.997
_diffrn_reflns_limit_h_max 7
_diffrn_reflns_limit_h_min -8
_diffrn_reflns_limit_k_max 9
_diffrn_reflns_limit_k_min -9
_diffrn_reflns_limit_l_max 19
_diffrn_reflns_limit_l_min 0
_diffrn_reflns_number 2944
_diffrn_reflns_point_group_measured_fraction_full 1.000
_diffrn_reflns_point_group_measured_fraction_max 0.997
_diffrn_reflns_theta_full 26.000
_diffrn_reflns_theta_max 26.480
_diffrn_reflns_theta_min 2.599
_diffrn_source 'sealed X-ray tube'
_diffrn_standards_number 0
_exptl_absorpt_coefficient_mu 0.095
_exptl_absorpt_correction_T_max 0.991
_exptl_absorpt_correction_T_min 0.851
_exptl_absorpt_correction_type multi-scan
_exptl_absorpt_process_details
;
 TWINABS-2012/1 (Bruker,2012) was used for absorption correction.
 
For component 1:
 wR2(int) was 0.0425 before and 0.0295 after correction.
 The Ratio of minimum to maximum transmission not present.
 The \l/2 correction factor is Not present
 
For component 2:
 wR2(int) was 0.0528 before and 0.0355 after correction.
 The Ratio of minimum to maximum transmission not present.
 The \l/2 correction factor is Not present
;
_exptl_crystal_colour colourless
_exptl_crystal_colour_primary colourless
_exptl_crystal_density_diffrn 1.351
_exptl_crystal_description irregular
_exptl_crystal_F_000 312
_exptl_crystal_size_max 0.28
_exptl_crystal_size_mid 0.17
_exptl_crystal_size_min 0.1
_refine_diff_density_max 0.696
_refine_diff_density_min -0.312
_refine_diff_density_rms 0.066
_refine_ls_extinction_method none
_refine_ls_goodness_of_fit_ref 1.050
_refine_ls_hydrogen_treatment constr
_refine_ls_matrix_type full
_refine_ls_number_parameters 197
_refine_ls_number_reflns 2944
_refine_ls_number_restraints 0
_refine_ls_restrained_S_all 1.050
_refine_ls_R_factor_all 0.0645
_refine_ls_R_factor_gt 0.0516
_refine_ls_shift/su_max 0.000
_refine_ls_shift/su_mean 0.000
_refine_ls_structure_factor_coef Fsqd
_refine_ls_weighting_details 'w=1/[\s^2^(Fo^2^)+(0.0831P)^2^+0.4020P] where P=(Fo^2^+2Fc^2^)/3'
_refine_ls_weighting_scheme calc
_refine_ls_wR_factor_gt 0.1365
_refine_ls_wR_factor_ref 0.1443
_reflns_Friedel_coverage 0.000
_reflns_number_gt 2508
_reflns_number_total 2944
_reflns_threshold_expression 'I > 2\s(I)'
_cod_data_source_file ol6b00577_si_002.cif
_cod_data_source_block mm257
_cod_depositor_comments
;
The following automatic conversions were performed:

data item '_diffrn_radiation_probe' value 'X-ray' was changed to
'x-ray' in accordance with the
/home/saulius/struct/COD-crude-data/automatic-downloads/DataCite-retrospective/ACS/depositions/lib/dictionaries/cif_core.dic
dictionary named 'cif_core.dic' version 2.4.2 last updated on
2011-04-26.

Automatic conversion script
Id: cif_fix_values 6909 2019-04-08 15:41:33Z antanas 
;
_cod_original_cell_volume 716.5(4)
_cod_database_code 1555522
_shelx_space_group_comment
;
The symmetry employed for this shelxl refinement is uniquely defined
by the following loop, which should always be used as a source of
symmetry information in preference to the above space-group names.
They are only intended as comments.
;
_shelx_estimated_absorpt_t_max 0.991
_shelx_estimated_absorpt_t_min 0.974
_olex2_refinement_description
;
1. Twinned data refinement
 Scales: 0.8328(14) 0.1672(14)
2. Fixed Uiso
 At 1.2 times of:
  All C(H) groups
 At 1.5 times of:
  All C(H,H,H) groups
3.a Aromatic/amide H refined with riding coordinates:
 C7(H7), C10(H10), C13(H13)
3.b Idealised Me refined as rotating group:
 C8(H8A,H8B,H8C), C9(H9A,H9B,H9C), C11(H11A,H11B,H11C), C12(H12A,H12B,H12C),
 C14(H14A,H14B,H14C), C15(H15A,H15B,H15C)
;
_shelx_shelxl_version_number 2014/7
_olex2_submission_special_instructions 'No special instructions were received'

loop_
_space_group_symop_operation_xyz
'x, y, z'
'-x, -y, -z'

loop_
_atom_site_label
_atom_site_type_symbol
_atom_site_fract_x
_atom_site_fract_y
_atom_site_fract_z
_atom_site_U_iso_or_equiv
_atom_site_adp_type
_atom_site_occupancy
_atom_site_site_symmetry_order
_atom_site_calc_flag
_atom_site_refinement_flags_posn
O1 O 0.2881(3) 0.6089(3) 0.88895(11) 0.0284(4) Uani 1 1 d .
O2 O 0.5305(3) 0.5963(3) 0.61795(11) 0.0246(4) Uani 1 1 d .
O3 O -0.0950(3) 0.1185(2) 0.68515(10) 0.0199(4) Uani 1 1 d .
N1 N 0.7745(4) 0.7552(3) 0.85664(14) 0.0267(5) Uani 1 1 d .
N2 N -0.0489(3) 0.2502(3) 0.50360(12) 0.0172(4) Uani 1 1 d .
N3 N -0.3083(4) 0.2079(3) 0.83528(13) 0.0248(5) Uani 1 1 d .
C1 C 0.2624(4) 0.5280(3) 0.81610(15) 0.0196(5) Uani 1 1 d .
C2 C 0.4367(4) 0.5844(3) 0.75965(15) 0.0177(5) Uani 1 1 d .
C3 C 0.3885(4) 0.5276(3) 0.66797(15) 0.0179(5) Uani 1 1 d .
C4 C 0.1750(4) 0.3863(3) 0.63834(14) 0.0157(5) Uani 1 1 d .
C5 C 0.0315(4) 0.2844(3) 0.70047(14) 0.0161(5) Uani 1 1 d .
C6 C 0.0555(4) 0.3787(3) 0.78477(15) 0.0183(5) Uani 1 1 d .
C7 C 0.6509(4) 0.7116(3) 0.78249(15) 0.0214(5) Uani 1 1 d .
H7 H 0.7195 0.7784 0.7364 0.026 Uiso 1 1 calc R
C8 C 0.7300(5) 0.6468(4) 0.93233(18) 0.0333(6) Uani 1 1 d .
H8A H 0.6746 0.7137 0.9735 0.050 Uiso 1 1 calc GR
H8B H 0.8673 0.6309 0.9581 0.050 Uiso 1 1 calc GR
H8C H 0.6183 0.5228 0.9164 0.050 Uiso 1 1 calc GR
C9 C 0.9963(5) 0.8992(4) 0.86357(19) 0.0320(6) Uani 1 1 d .
H9A H 1.1091 0.8387 0.8732 0.048 Uiso 1 1 calc GR
H9B H 1.0122 0.9887 0.9115 0.048 Uiso 1 1 calc GR
H9C H 1.0158 0.9664 0.8106 0.048 Uiso 1 1 calc GR
C10 C 0.1405(4) 0.3331(3) 0.55107(14) 0.0164(5) Uani 1 1 d .
H10 H 0.2703 0.3603 0.5227 0.020 Uiso 1 1 calc R
C11 C -0.0518(4) 0.1831(3) 0.41578(15) 0.0215(5) Uani 1 1 d .
H11A H 0.1008 0.2162 0.4013 0.032 Uiso 1 1 calc GR
H11B H -0.1343 0.2423 0.3769 0.032 Uiso 1 1 calc GR
H11C H -0.1239 0.0460 0.4104 0.032 Uiso 1 1 calc GR
C12 C -0.2659(4) 0.2254(4) 0.53223(15) 0.0209(5) Uani 1 1 d .
H12A H -0.3221 0.1024 0.5572 0.031 Uiso 1 1 calc GR
H12B H -0.3697 0.2318 0.4835 0.031 Uiso 1 1 calc GR
H12C H -0.2512 0.3254 0.5752 0.031 Uiso 1 1 calc GR
C13 C -0.0960(4) 0.3157(4) 0.84437(16) 0.0230(5) Uani 1 1 d .
H13 H -0.0367 0.3574 0.9016 0.028 Uiso 1 1 calc R
C14 C -0.4519(4) 0.1612(4) 0.75471(16) 0.0245(5) Uani 1 1 d .
H14A H -0.3924 0.2573 0.7140 0.037 Uiso 1 1 calc GR
H14B H -0.6016 0.1570 0.7644 0.037 Uiso 1 1 calc GR
H14C H -0.4582 0.0379 0.7316 0.037 Uiso 1 1 calc GR
C15 C -0.4199(5) 0.1356(5) 0.91087(18) 0.0379(7) Uani 1 1 d .
H15A H -0.4759 -0.0025 0.9063 0.057 Uiso 1 1 calc GR
H15B H -0.5442 0.1821 0.9144 0.057 Uiso 1 1 calc GR
H15C H -0.3142 0.1790 0.9623 0.057 Uiso 1 1 calc GR

loop_
_atom_site_aniso_label
_atom_site_aniso_U_11
_atom_site_aniso_U_22
_atom_site_aniso_U_33
_atom_site_aniso_U_23
_atom_site_aniso_U_13
_atom_site_aniso_U_12
O1 0.0254(9) 0.0410(11) 0.0182(9) -0.0087(8) 0.0021(7) 0.0111(8)
O2 0.0192(9) 0.0317(10) 0.0175(8) 0.0030(7) 0.0035(7) 0.0012(7)
O3 0.0222(9) 0.0169(8) 0.0210(8) 0.0024(7) 0.0065(7) 0.0058(7)
N1 0.0313(13) 0.0243(11) 0.0200(11) -0.0013(9) -0.0004(9) 0.0046(10)
N2 0.0172(10) 0.0193(10) 0.0152(9) 0.0003(8) 0.0032(8) 0.0058(8)
N3 0.0210(11) 0.0342(12) 0.0191(10) 0.0017(9) 0.0082(9) 0.0078(9)
C1 0.0228(12) 0.0207(12) 0.0183(11) 0.0008(9) 0.0018(9) 0.0115(10)
C2 0.0194(12) 0.0164(11) 0.0169(11) 0.0001(9) 0.0015(9) 0.0055(9)
C3 0.0184(12) 0.0185(11) 0.0176(11) 0.0015(9) 0.0011(9) 0.0075(9)
C4 0.0167(11) 0.0155(11) 0.0155(11) 0.0022(8) 0.0034(9) 0.0059(9)
C5 0.0156(11) 0.0183(11) 0.0168(11) 0.0028(9) 0.0030(9) 0.0087(9)
C6 0.0198(12) 0.0218(12) 0.0165(11) 0.0031(9) 0.0045(9) 0.0104(10)
C7 0.0282(14) 0.0187(12) 0.0182(11) 0.0002(9) 0.0004(10) 0.0098(10)
C8 0.0375(16) 0.0372(16) 0.0263(14) 0.0046(12) 0.0058(12) 0.0131(13)
C9 0.0276(15) 0.0278(14) 0.0356(15) -0.0004(12) -0.0034(12) 0.0046(12)
C10 0.0171(11) 0.0149(11) 0.0176(11) 0.0033(9) 0.0042(9) 0.0051(9)
C11 0.0253(13) 0.0209(12) 0.0178(12) -0.0040(9) 0.0027(10) 0.0072(10)
C12 0.0159(12) 0.0274(13) 0.0187(11) 0.0009(10) 0.0013(9) 0.0065(10)
C13 0.0226(13) 0.0304(13) 0.0178(12) 0.0005(10) 0.0038(10) 0.0109(11)
C14 0.0196(12) 0.0294(14) 0.0258(13) 0.0008(11) 0.0049(10) 0.0093(11)
C15 0.0317(15) 0.0520(19) 0.0268(14) 0.0042(13) 0.0138(12) 0.0069(14)

loop_
_atom_type_symbol
_atom_type_description
_atom_type_scat_dispersion_real
_atom_type_scat_dispersion_imag
_atom_type_scat_source
C C 0.0033 0.0016 'International Tables Vol C Tables 4.2.6.8 and 6.1.1.4'
H H 0.0000 0.0000 'International Tables Vol C Tables 4.2.6.8 and 6.1.1.4'
N N 0.0061 0.0033 'International Tables Vol C Tables 4.2.6.8 and 6.1.1.4'
O O 0.0106 0.0060 'International Tables Vol C Tables 4.2.6.8 and 6.1.1.4'

loop_
_geom_angle_atom_site_label_1
_geom_angle_atom_site_label_2
_geom_angle_atom_site_label_3
_geom_angle
C7 N1 C8 124.9(2)
C7 N1 C9 120.4(2)
C8 N1 C9 113.6(2)
C10 N2 C11 120.6(2)
C10 N2 C12 123.6(2)
C12 N2 C11 115.8(2)
C13 N3 C14 125.2(2)
C13 N3 C15 119.9(2)
C14 N3 C15 114.8(2)
O1 C1 C2 120.9(2)
O1 C1 C6 121.3(2)
C2 C1 C6 117.8(2)
C1 C2 C3 120.8(2)
C7 C2 C1 125.0(2)
C7 C2 C3 113.7(2)
O2 C3 C2 120.4(2)
O2 C3 C4 121.4(2)
C4 C3 C2 118.2(2)
C3 C4 C5 119.5(2)
C10 C4 C3 115.8(2)
C10 C4 C5 123.5(2)
O3 C5 C4 121.5(2)
O3 C5 C6 120.9(2)
C4 C5 C6 117.4(2)
C1 C6 C5 120.2(2)
C13 C6 C1 115.5(2)
C13 C6 C5 123.6(2)
N1 C7 C2 131.4(2)
N1 C7 H7 114.3
C2 C7 H7 114.3
N1 C8 H8A 109.5
N1 C8 H8B 109.5
N1 C8 H8C 109.5
H8A C8 H8B 109.5
H8A C8 H8C 109.5
H8B C8 H8C 109.5
N1 C9 H9A 109.5
N1 C9 H9B 109.5
N1 C9 H9C 109.5
H9A C9 H9B 109.5
H9A C9 H9C 109.5
H9B C9 H9C 109.5
N2 C10 C4 128.2(2)
N2 C10 H10 115.9
C4 C10 H10 115.9
N2 C11 H11A 109.5
N2 C11 H11B 109.5
N2 C11 H11C 109.5
H11A C11 H11B 109.5
H11A C11 H11C 109.5
H11B C11 H11C 109.5
N2 C12 H12A 109.5
N2 C12 H12B 109.5
N2 C12 H12C 109.5
H12A C12 H12B 109.5
H12A C12 H12C 109.5
H12B C12 H12C 109.5
N3 C13 C6 131.4(2)
N3 C13 H13 114.3
C6 C13 H13 114.3
N3 C14 H14A 109.5
N3 C14 H14B 109.5
N3 C14 H14C 109.5
H14A C14 H14B 109.5
H14A C14 H14C 109.5
H14B C14 H14C 109.5
N3 C15 H15A 109.5
N3 C15 H15B 109.5
N3 C15 H15C 109.5
H15A C15 H15B 109.5
H15A C15 H15C 109.5
H15B C15 H15C 109.5

loop_
_geom_bond_atom_site_label_1
_geom_bond_atom_site_label_2
_geom_bond_distance
O1 C1 1.262(3)
O2 C3 1.250(3)
O3 C5 1.247(3)
N1 C7 1.318(3)
N1 C8 1.455(4)
N1 C9 1.468(4)
N2 C10 1.315(3)
N2 C11 1.463(3)
N2 C12 1.463(3)
N3 C13 1.327(3)
N3 C14 1.459(3)
N3 C15 1.470(3)
C1 C2 1.456(3)
C1 C6 1.460(4)
C2 C3 1.474(3)
C2 C7 1.397(4)
C3 C4 1.455(3)
C4 C5 1.459(3)
C4 C10 1.403(3)
C5 C6 1.468(3)
C6 C13 1.394(3)
C7 H7 0.9500
C8 H8A 0.9800
C8 H8B 0.9800
C8 H8C 0.9800
C9 H9A 0.9800
C9 H9B 0.9800
C9 H9C 0.9800
C10 H10 0.9500
C11 H11A 0.9800
C11 H11B 0.9800
C11 H11C 0.9800
C12 H12A 0.9800
C12 H12B 0.9800
C12 H12C 0.9800
C13 H13 0.9500
C14 H14A 0.9800
C14 H14B 0.9800
C14 H14C 0.9800
C15 H15A 0.9800
C15 H15B 0.9800
C15 H15C 0.9800

loop_
_geom_torsion_atom_site_label_1
_geom_torsion_atom_site_label_2
_geom_torsion_atom_site_label_3
_geom_torsion_atom_site_label_4
_geom_torsion
O1 C1 C2 C3 -163.9(2)
O1 C1 C2 C7 7.9(4)
O1 C1 C6 C5 -178.8(2)
O1 C1 C6 C13 -8.4(3)
O2 C3 C4 C5 168.6(2)
O2 C3 C4 C10 0.2(3)
O3 C5 C6 C1 151.8(2)
O3 C5 C6 C13 -17.8(4)
C1 C2 C3 O2 170.6(2)
C1 C2 C3 C4 -11.2(3)
C1 C2 C7 N1 28.4(4)
C1 C6 C13 N3 167.5(3)
C2 C1 C6 C5 2.8(3)
C2 C1 C6 C13 173.2(2)
C2 C3 C4 C5 -9.6(3)
C2 C3 C4 C10 -178.1(2)
C3 C2 C7 N1 -159.3(3)
C3 C4 C5 O3 -148.4(2)
C3 C4 C5 C6 26.4(3)
C3 C4 C10 N2 -160.5(2)
C4 C5 C6 C1 -23.0(3)
C4 C5 C6 C13 167.4(2)
C5 C4 C10 N2 31.6(4)
C5 C6 C13 N3 -22.5(4)
C6 C1 C2 C3 14.5(3)
C6 C1 C2 C7 -173.7(2)
C7 C2 C3 O2 -2.1(3)
C7 C2 C3 C4 176.1(2)
C8 N1 C7 C2 14.0(5)
C9 N1 C7 C2 -178.7(3)
C10 C4 C5 O3 19.1(3)
C10 C4 C5 C6 -166.1(2)
C11 N2 C10 C4 -172.1(2)
C12 N2 C10 C4 10.4(4)
C14 N3 C13 C6 -14.8(4)
C15 N3 C13 C6 169.3(3)

loop_
_twin_individual_id
_twin_individual_mass_fraction_refined
1 0.8328(14)
2 0.1672(14)
